data_8100134
loop_
_publ_author_name
'Gholivand, Khodayar'
'Pourayoubi, Mehrdad'

_publ_section_title
;
Crystal structure of cyclohexyl-tert-butylammonium dichlorophosphate, 
(C~10~H~20~NH~2~)PCl~2~O~2~
;
_journal_issue 3
_journal_name_full 'Zeitschrift f\"ur Kristallographie - New Crystal Structures'
_journal_page_first 314
_journal_page_last 316
_journal_volume 219
_journal_year 2004
_chemical_formula_moiety 'C10 H22 N +1, Cl2 O2 P -1'
_chemical_formula_sum 'C10 H22 Cl2 N O2 P'
_chemical_formula_weight 290.16
_space_group_IT_number 2
_symmetry_cell_setting triclinic
_symmetry_space_group_name_Hall '-P 1'
_symmetry_space_group_name_H-M 'P -1'
_cell_angle_alpha 98.571(3)
_cell_angle_beta 92.727(3)
_cell_angle_gamma 101.392(3)
_cell_formula_units_Z 4
_cell_length_a 9.3578(12)
_cell_length_b 10.4326(12)
_cell_length_c 16.186(2)
_cell_measurement_temperature 293(2)
_cell_volume 1526.9(3)
_diffrn_ambient_temperature 293(2)
_exptl_crystal_density_diffrn 1.262
_cod_database_code 8100134

loop_
_symmetry_equiv_pos_as_xyz
'x, y, z'
'-x, -y, -z'

loop_
_atom_site_label
_atom_site_type_symbol
_atom_site_fract_x
_atom_site_fract_y
_atom_site_fract_z
_atom_site_U_iso_or_equiv
_atom_site_adp_type
_atom_site_occupancy
_atom_site_symmetry_multiplicity
_atom_site_Wyckoff_symbol
_atom_site_calc_flag
_atom_site_refinement_flags
_atom_site_disorder_assembly
_atom_site_disorder_group
P1 P 0.97175(10) 0.77170(9) 0.20554(6) 0.0630(3) Uani 1 2 i d . . .
Cl1 Cl 1.03917(14) 0.65556(12) 0.28201(8) 0.1074(4) Uani 1 2 i d . . .
Cl2 Cl 0.93796(15) 0.64235(13) 0.09653(7) 0.1144(4) Uani 1 2 i d . . .
O1 O 1.0979(3) 0.8796(2) 0.20056(17) 0.0818(7) Uani 1 2 i d . . .
O2 O 0.8329(3) 0.7954(3) 0.2289(2) 0.1301(13) Uani 1 2 i d . . .
N1 N 0.5651(3) 0.8532(2) 0.25694(16) 0.0568(7) Uani 1 2 i d . . .
H1A H 0.5878 0.9416 0.2587 0.068 Uiso 1 2 i calc R . .
H1B H 0.6478 0.8232 0.2482 0.068 Uiso 1 2 i calc R . .
C1 C 0.5219(4) 0.8281(4) 0.3444(2) 0.0697(10) Uani 1 2 i d . . .
C2 C 0.6585(4) 0.8917(4) 0.4038(2) 0.0924(13) Uani 1 2 i d . . .
H2A H 0.7366 0.8473 0.3892 0.139 Uiso 1 2 i calc R . .
H2B H 0.6369 0.8840 0.4605 0.139 Uiso 1 2 i calc R . .
H2C H 0.6874 0.9836 0.3989 0.139 Uiso 1 2 i calc R . .
C3 C 0.3973(4) 0.8960(4) 0.3661(2) 0.0842(12) Uani 1 2 i d . . .
H3A H 0.3125 0.8543 0.3288 0.126 Uiso 1 2 i calc R . .
H3B H 0.4246 0.9877 0.3603 0.126 Uiso 1 2 i calc R . .
H3C H 0.3755 0.8892 0.4228 0.126 Uiso 1 2 i calc R . .
C4 C 0.4800(5) 0.6790(4) 0.3442(3) 0.1026(15) Uani 1 2 i d . . .
H4A H 0.3953 0.6417 0.3060 0.154 Uiso 1 2 i calc R . .
H4B H 0.4586 0.6627 0.3996 0.154 Uiso 1 2 i calc R . .
H4C H 0.5598 0.6387 0.3268 0.154 Uiso 1 2 i calc R . .
C5 C 0.4591(4) 0.7958(3) 0.1804(2) 0.0588(8) Uani 1 2 i d . . .
H5A H 0.3593 0.7858 0.1981 0.071 Uiso 1 2 i calc R . .
C6 C 0.4805(5) 0.6610(4) 0.1397(3) 0.0849(12) Uani 1 2 i d . . .
H6A H 0.4650 0.5996 0.1795 0.102 Uiso 1 2 i calc R . .
H6B H 0.5800 0.6681 0.1236 0.102 Uiso 1 2 i calc R . .
C7 C 0.3734(5) 0.6082(4) 0.0623(3) 0.0927(13) Uani 1 2 i d . . .
H7A H 0.3899 0.5230 0.0362 0.111 Uiso 1 2 i calc R . .
H7B H 0.2741 0.5955 0.0789 0.111 Uiso 1 2 i calc R . .
C8 C 0.3922(5) 0.7030(5) 0.0000(3) 0.1010(14) Uani 1 2 i d . . .
H8A H 0.3210 0.6692 -0.0477 0.121 Uiso 1 2 i calc R . .
H8B H 0.4891 0.7106 -0.0200 0.121 Uiso 1 2 i calc R . .
C9 C 0.3717(5) 0.8392(4) 0.0407(3) 0.0951(13) Uani 1 2 i d . . .
H9A H 0.2718 0.8329 0.0559 0.114 Uiso 1 2 i calc R . .
H9B H 0.3890 0.9005 0.0009 0.114 Uiso 1 2 i calc R . .
C10 C 0.4775(5) 0.8922(4) 0.1194(2) 0.0807(11) Uani 1 2 i d . . .
H10A H 0.5773 0.9070 0.1035 0.097 Uiso 1 2 i calc R . .
H10B H 0.4590 0.9764 0.1460 0.097 Uiso 1 2 i calc R . .
P1' P 0.58450(10) 0.24544(9) 0.29008(6) 0.0657(3) Uani 1 2 i d . . .
Cl1' Cl 0.58575(17) 0.31623(16) 0.41361(7) 0.1298(5) Uani 1 2 i d . . .
Cl2' Cl 0.71534(14) 0.40136(11) 0.25393(9) 0.1167(5) Uani 1 2 i d . . .
O1' O 0.4385(3) 0.2321(3) 0.25250(19) 0.1088(10) Uani 1 2 i d . . .
O2' O 0.6610(3) 0.1361(2) 0.28160(17) 0.0860(8) Uani 1 2 i d . . .
N1' N 0.1351(3) 0.1617(2) 0.23097(14) 0.0486(6) Uani 1 2 i d . . .
H1'A H 0.1170 0.0732 0.2284 0.058 Uiso 1 2 i calc R . .
H1'B H 0.2328 0.1902 0.2380 0.058 Uiso 1 2 i calc R . .
C1' C 0.0844(4) 0.1897(3) 0.14588(19) 0.0618(9) Uani 1 2 i d . . .
C2' C 0.1125(6) 0.3377(4) 0.1470(3) 0.1179(18) Uani 1 2 i d . . .
H2'A H 0.0532 0.3765 0.1863 0.177 Uiso 1 2 i calc R . .
H2'B H 0.0884 0.3553 0.0921 0.177 Uiso 1 2 i calc R . .
H2'C H 0.2139 0.3752 0.1634 0.177 Uiso 1 2 i calc R . .
C3' C -0.0764(4) 0.1239(5) 0.1271(2) 0.0963(14) Uani 1 2 i d . . .
H3'A H -0.1332 0.1655 0.1666 0.144 Uiso 1 2 i calc R . .
H3'B H -0.0893 0.0316 0.1313 0.144 Uiso 1 2 i calc R . .
H3'C H -0.1081 0.1331 0.0714 0.144 Uiso 1 2 i calc R . .
C4' C 0.1756(4) 0.1247(4) 0.0839(2) 0.0840(12) Uani 1 2 i d . . .
H4'A H 0.1482 0.1381 0.0284 0.126 Uiso 1 2 i calc R . .
H4'B H 0.1589 0.0315 0.0860 0.126 Uiso 1 2 i calc R . .
H4'C H 0.2773 0.1635 0.0982 0.126 Uiso 1 2 i calc R . .
C5' C 0.0722(3) 0.2193(3) 0.30926(18) 0.0527(8) Uani 1 2 i d . . .
H5'A H -0.0261 0.2317 0.2938 0.063 Uiso 1 2 i calc R . .
C6' C 0.1658(4) 0.3529(3) 0.3478(2) 0.0772(11) Uani 1 2 i d . . .
H6'A H 0.2651 0.3430 0.3605 0.093 Uiso 1 2 i calc R . .
H6'B H 0.1685 0.4140 0.3080 0.093 Uiso 1 2 i calc R . .
C7' C 0.1049(5) 0.4088(4) 0.4278(2) 0.0903(13) Uani 1 2 i d . . .
H7'A H 0.1673 0.4929 0.4524 0.108 Uiso 1 2 i calc R . .
H7'B H 0.0081 0.4242 0.4147 0.108 Uiso 1 2 i calc R . .
C8' C 0.0966(6) 0.3143(4) 0.4891(2) 0.0994(15) Uani 1 2 i d . . .
H8'A H 0.0555 0.3500 0.5392 0.119 Uiso 1 2 i calc R . .
H8'B H 0.1944 0.3038 0.5051 0.119 Uiso 1 2 i calc R . .
C9' C 0.0036(6) 0.1810(5) 0.4522(3) 0.1079(16) Uani 1 2 i d . . .
H9'A H -0.0964 0.1902 0.4411 0.130 Uiso 1 2 i calc R . .
H9'B H 0.0035 0.1206 0.4924 0.130 Uiso 1 2 i calc R . .
C10' C 0.0605(5) 0.1229(4) 0.3706(2) 0.0847(12) Uani 1 2 i d . . .
H10C H 0.1559 0.1035 0.3827 0.102 Uiso 1 2 i calc R . .
H10D H -0.0054 0.0406 0.3461 0.102 Uiso 1 2 i calc R . .

loop_
_atom_site_aniso_label
_atom_site_aniso_U_11
_atom_site_aniso_U_22
_atom_site_aniso_U_33
_atom_site_aniso_U_23
_atom_site_aniso_U_13
_atom_site_aniso_U_12
P1 0.0566(6) 0.0579(5) 0.0764(6) 0.0073(4) 0.0102(5) 0.0179(4)
Cl1 0.1166(10) 0.0999(8) 0.1019(9) 0.0448(7) -0.0135(7) -0.0028(7)
Cl2 0.1422(11) 0.1148(9) 0.0706(7) -0.0061(6) -0.0019(7) 0.0073(8)
O1 0.0799(18) 0.0551(14) 0.113(2) 0.0184(14) 0.0152(15) 0.0138(13)
O2 0.0599(19) 0.131(3) 0.197(4) -0.007(2) 0.023(2) 0.0365(18)
N1 0.0480(16) 0.0567(16) 0.0697(18) 0.0138(13) 0.0091(13) 0.0164(13)
C1 0.073(3) 0.075(2) 0.063(2) 0.0195(19) 0.0136(19) 0.014(2)
C2 0.086(3) 0.122(4) 0.070(3) 0.021(2) -0.004(2) 0.023(3)
C3 0.079(3) 0.095(3) 0.079(3) 0.002(2) 0.019(2) 0.026(2)
C4 0.151(4) 0.077(3) 0.087(3) 0.030(2) 0.026(3) 0.024(3)
C5 0.051(2) 0.062(2) 0.065(2) 0.0113(17) 0.0060(16) 0.0147(16)
C6 0.093(3) 0.071(2) 0.090(3) 0.000(2) -0.001(2) 0.027(2)
C7 0.107(3) 0.082(3) 0.082(3) -0.010(2) 0.005(3) 0.020(2)
C8 0.102(4) 0.126(4) 0.065(3) -0.003(3) 0.009(2) 0.014(3)
C9 0.108(4) 0.098(3) 0.074(3) 0.023(2) -0.015(2) 0.009(3)
C10 0.095(3) 0.075(2) 0.069(3) 0.019(2) 0.000(2) 0.007(2)
P1' 0.0533(6) 0.0662(6) 0.0719(6) 0.0036(5) 0.0057(5) 0.0043(5)
Cl1' 0.1530(13) 0.1655(13) 0.0676(7) -0.0076(8) 0.0076(7) 0.0455(10)
Cl2' 0.1112(10) 0.0795(7) 0.1681(13) 0.0392(8) 0.0495(9) 0.0171(7)
O1' 0.0535(17) 0.151(3) 0.110(2) -0.008(2) 0.0021(15) 0.0156(17)
O2' 0.0855(19) 0.0608(15) 0.114(2) 0.0131(14) 0.0149(15) 0.0189(14)
N1' 0.0458(15) 0.0464(14) 0.0531(15) 0.0053(11) 0.0032(11) 0.0104(11)
C1' 0.083(3) 0.062(2) 0.0453(19) 0.0064(15) 0.0024(17) 0.0288(19)
C2' 0.226(6) 0.074(3) 0.064(3) 0.022(2) 0.006(3) 0.050(3)
C3' 0.084(3) 0.136(4) 0.068(3) -0.005(2) -0.018(2) 0.045(3)
C4' 0.104(3) 0.099(3) 0.057(2) 0.010(2) 0.020(2) 0.037(2)
C5' 0.0516(19) 0.0598(19) 0.0488(19) 0.0080(15) 0.0089(14) 0.0158(15)
C6' 0.091(3) 0.070(2) 0.065(2) -0.0038(19) 0.014(2) 0.013(2)
C7' 0.122(4) 0.084(3) 0.065(3) -0.004(2) 0.013(2) 0.031(3)
C8' 0.144(4) 0.109(3) 0.056(2) 0.001(2) 0.004(2) 0.061(3)
C9' 0.168(5) 0.102(3) 0.065(3) 0.029(3) 0.046(3) 0.033(3)
C10' 0.127(4) 0.066(2) 0.065(2) 0.0163(19) 0.019(2) 0.023(2)

loop_
_geom_bond_atom_site_label_1
_geom_bond_atom_site_label_2
_geom_bond_distance
_geom_bond_site_symmetry_2
_geom_bond_publ_flag
P1 O2 1.428(3) . ?
P1 O1 1.476(3) . ?
P1 Cl1 2.0181(14) . ?
P1 Cl2 2.0256(14) . ?
N1 C5 1.518(4) . ?
N1 C1 1.536(4) . ?
C1 C3 1.508(5) . ?
C1 C4 1.527(5) . ?
C1 C2 1.535(5) . ?
C5 C10 1.504(5) . ?
C5 C6 1.517(5) . ?
C6 C7 1.528(5) . ?
C7 C8 1.507(6) . ?
C8 C9 1.527(6) . ?
C9 C10 1.537(5) . ?
P1' O1' 1.441(3) . ?
P1' O2' 1.455(2) . ?
P1' Cl2' 2.0131(15) . ?
P1' Cl1' 2.0242(15) . ?
N1' C5' 1.515(4) . ?
N1' C1' 1.523(4) . ?
C1' C4' 1.517(4) . ?
C1' C2' 1.510(5) . ?
C1' C3' 1.521(5) . ?
C5' C10' 1.509(4) . ?
C5' C6' 1.518(4) . ?
C6' C7' 1.522(5) . ?
C7' C8' 1.494(5) . ?
C8' C9' 1.508(6) . ?
C9' C10' 1.533(5) . ?

loop_
_cod_related_entry_id
_cod_related_entry_database
_cod_related_entry_code
1 ChemSpider 30653804
